data_1515454
loop_
_publ_author_name
'Scott, Lauren E.'
'Telpoukhovskaia, Maria'
'Rodr\'iguez-Rodr\'iguez, Cristina'
'Merkel, Michael'
'Bowen, Meryn L.'
'Page, Brent D. G.'
'Green, David E.'
'Storr, Tim'
'Thomas, Fancy'
'Allen, David D.'
'Lockman, Paul R.'
'Patrick, Brian O.'
'Adam, Michael J.'
'Orvig, Chris'

_publ_section_title
;
 N-Aryl-substituted 3-(\b-D-glucopyranosyloxy)-2-methyl-4(1H)-pyridinones
 as agents for Alzheimer's therapy
;
_journal_issue 4
_journal_name_full 'Chemical Science'
_journal_page_first 642
_journal_paper_doi 10.1039/c0sc00544d
_journal_volume 2
_journal_year 2011
_chemical_formula_sum 'C12.5 H15 N2 O3'
_chemical_formula_weight 241.26
_chemical_name_common Hzapp
_chemical_name_systematic
;
?
;
_space_group_IT_number 14
_symmetry_cell_setting monoclinic
_symmetry_space_group_name_Hall '-P 2yn'
_symmetry_space_group_name_H-M 'P 1 21/n 1'
_atom_sites_solution_hydrogens geom
_atom_sites_solution_primary direct
_atom_sites_solution_secondary difmap
_audit_creation_method shelxl-97
_cell_angle_alpha 90.00
_cell_angle_beta 90.445(8)
_cell_angle_gamma 90.00
_cell_formula_units_Z 8
_cell_length_a 12.9650(17)
_cell_length_b 14.3780(18)
_cell_length_c 12.9795(16)
_cell_measurement_reflns_used 3112
_cell_measurement_temperature 173(2)
_cell_measurement_theta_max 24.21
_cell_measurement_theta_min 2.63
_cell_volume 2419.4(5)
_computing_structure_refinement 'SHELXL-97 (Sheldrick, 1997)'
_diffrn_ambient_temperature 173(2)
_diffrn_measured_fraction_theta_full 0.992
_diffrn_measured_fraction_theta_max 0.992
_diffrn_measurement_device_type 'Bruker X8 APEX II'
_diffrn_measurement_method 'area detector'
_diffrn_radiation_monochromator graphite
_diffrn_radiation_source 'fine-focus sealed tube'
_diffrn_radiation_type MoK\a
_diffrn_radiation_wavelength 0.71073
_diffrn_reflns_av_R_equivalents 0.0438
_diffrn_reflns_av_sigmaI/netI 0.0434
_diffrn_reflns_limit_h_max 15
_diffrn_reflns_limit_h_min -14
_diffrn_reflns_limit_k_max 16
_diffrn_reflns_limit_k_min -17
_diffrn_reflns_limit_l_max 15
_diffrn_reflns_limit_l_min -15
_diffrn_reflns_number 20040
_diffrn_reflns_theta_full 25.47
_diffrn_reflns_theta_max 25.47
_diffrn_reflns_theta_min 2.11
_exptl_absorpt_coefficient_mu 0.096
_exptl_absorpt_correction_T_max 0.993
_exptl_absorpt_correction_T_min 0.842
_exptl_absorpt_correction_type multi-scan
_exptl_absorpt_process_details 'SADABS (Bruker Nonius, 2003)'
_exptl_crystal_colour colourless
_exptl_crystal_density_diffrn 1.325
_exptl_crystal_density_method 'not measured'
_exptl_crystal_description plate
_exptl_crystal_F_000 1024
_exptl_crystal_size_max 0.50
_exptl_crystal_size_mid 0.12
_exptl_crystal_size_min 0.07
_refine_diff_density_max 0.165
_refine_diff_density_min -0.237
_refine_diff_density_rms 0.041
_refine_ls_extinction_method none
_refine_ls_goodness_of_fit_ref 1.014
_refine_ls_hydrogen_treatment mixed
_refine_ls_matrix_type full
_refine_ls_number_parameters 355
_refine_ls_number_reflns 4455
_refine_ls_number_restraints 0
_refine_ls_restrained_S_all 1.014
_refine_ls_R_factor_all 0.0809
_refine_ls_R_factor_gt 0.0430
_refine_ls_shift/su_max 0.002
_refine_ls_shift/su_mean 0.000
_refine_ls_structure_factor_coef Fsqd
_refine_ls_weighting_details 'calc w=1/[\s^2^(Fo^2^)+(0.0519P)^2^+0.2616P] where P=(Fo^2^+2Fc^2^)/3'
_refine_ls_weighting_scheme calc
_refine_ls_wR_factor_gt 0.0952
_refine_ls_wR_factor_ref 0.1124
_reflns_number_gt 2879
_reflns_number_total 4455
_reflns_threshold_expression >2sigma(I)
_cod_data_source_file c0sc00544d.txt
_cod_data_source_block co336-2
_cod_depositor_comments
;
The following automatic conversions were performed:

'_atom_site_adp_type' value 'uani' changed to 'Uani' according to
/usr/data/users/saulius/automatic-downloads/retrospective/RSC/lib/dictionaries/cif_core.dic
dictionary named 'cif_core.dic' version 2.4.2 from 2011-04-26 (35
times).

'_atom_site_adp_type' value 'uiso' changed to 'Uiso'
according to
/usr/data/users/saulius/automatic-downloads/retrospective/RSC/lib/dictionaries/cif_core.dic
dictionary named 'cif_core.dic' version 2.4.2 from 2011-04-26 (30
times).

'_atom_site_refinement_flags' value 'r' changed to 'R'
according to
/usr/data/users/saulius/automatic-downloads/retrospective/RSC/lib/dictionaries/cif_core.dic
dictionary named 'cif_core.dic' version 2.4.2 from 2011-04-26 (21
time).

Automatic conversion script
Id: cif_fix_values 2281 2013-09-26 08:29:07Z andrius 
;
_cod_original_sg_symbol_H-M 'P 21/n'
_cod_database_code 1515454

loop_
_symmetry_equiv_pos_as_xyz
'x, y, z'
'-x+1/2, y+1/2, -z+1/2'
'-x, -y, -z'
'x-1/2, -y-1/2, z-1/2'

loop_
_atom_site_label
_atom_site_type_symbol
_atom_site_fract_x
_atom_site_fract_y
_atom_site_fract_z
_atom_site_U_iso_or_equiv
_atom_site_adp_type
_atom_site_occupancy
_atom_site_symmetry_multiplicity
_atom_site_calc_flag
_atom_site_refinement_flags
c1 c 1.03450(15) -0.05362(16) 0.25979(15) 0.0443(6) Uani 1 1 d .
h1a h 1.0441 0.0112 0.2387 0.067 Uiso 1 1 calc R
h1b h 1.0146 -0.0911 0.1997 0.067 Uiso 1 1 calc R
h1c h 1.0991 -0.0776 0.2890 0.067 Uiso 1 1 calc R
c2 c 0.95187(14) -0.05884(15) 0.33878(14) 0.0342(5) Uani 1 1 d .
c3 c 0.92556(14) 0.01652(14) 0.39663(14) 0.0329(5) Uani 1 1 d .
c4 c 0.84300(14) 0.01588(15) 0.46771(14) 0.0366(5) Uani 1 1 d .
c5 c 0.78967(16) -0.06928(15) 0.47507(16) 0.0436(6) Uani 1 1 d .
h5 h 0.7325 -0.0742 0.5200 0.052 Uiso 1 1 calc R
c6 c 0.81869(15) -0.14408(16) 0.41914(15) 0.0429(5) Uani 1 1 d .
h6 h 0.7821 -0.2008 0.4270 0.051 Uiso 1 1 calc R
c7 c 0.92340(15) -0.22328(14) 0.29401(14) 0.0360(5) Uani 1 1 d .
c8 c 0.85419(16) -0.25675(16) 0.22150(15) 0.0433(5) Uani 1 1 d .
h8 h 0.7905 -0.2256 0.2100 0.052 Uiso 1 1 calc R
c9 c 0.87767(17) -0.33546(16) 0.16585(15) 0.0465(6) Uani 1 1 d .
h9 h 0.8296 -0.3584 0.1164 0.056 Uiso 1 1 calc R
c10 c 0.97038(16) -0.38159(16) 0.18106(15) 0.0418(5) Uani 1 1 d .
c11 c 1.03934(15) -0.34722(15) 0.25492(14) 0.0380(5) Uani 1 1 d .
h11 h 1.1032 -0.3781 0.2666 0.046 Uiso 1 1 calc R
c12 c 1.01540(15) -0.26885(14) 0.31093(14) 0.0362(5) Uani 1 1 d .
h12 h 1.0625 -0.2462 0.3614 0.043 Uiso 1 1 calc R
c13 c 0.86815(15) -0.08586(16) -0.01987(17) 0.0471(6) Uani 1 1 d .
h13a h 0.8898 -0.1511 -0.0216 0.071 Uiso 1 1 calc R
h13b h 0.9143 -0.0508 0.0260 0.071 Uiso 1 1 calc R
h13c h 0.8712 -0.0596 -0.0895 0.071 Uiso 1 1 calc R
c14 c 0.76038(14) -0.07971(14) 0.01890(13) 0.0330(5) Uani 1 1 d .
c15 c 0.69648(14) -0.15509(14) 0.02047(13) 0.0328(5) Uani 1 1 d .
c16 c 0.59640(14) -0.15203(15) 0.06532(14) 0.0346(5) Uani 1 1 d .
c17 c 0.56610(15) -0.06406(15) 0.10213(16) 0.0419(5) Uani 1 1 d .
h17 h 0.4996 -0.0569 0.1314 0.050 Uiso 1 1 calc R
c18 c 0.62952(15) 0.01024(16) 0.09678(15) 0.0419(5) Uani 1 1 d .
h18 h 0.6064 0.0685 0.1222 0.050 Uiso 1 1 calc R
c19 c 0.79175(14) 0.08487(14) 0.06086(14) 0.0334(5) Uani 1 1 d .
c20 c 0.83436(15) 0.11046(15) 0.15455(15) 0.0390(5) Uani 1 1 d .
h20 h 0.8194 0.0753 0.2146 0.047 Uiso 1 1 calc R
c21 c 0.89823(14) 0.18649(15) 0.16120(14) 0.0390(5) Uani 1 1 d .
h21 h 0.9265 0.2041 0.2261 0.047 Uiso 1 1 calc R
c22 c 0.92186(14) 0.23811(15) 0.07350(15) 0.0352(5) Uani 1 1 d .
c23 c 0.87874(15) 0.21078(15) -0.02054(14) 0.0372(5) Uani 1 1 d .
h23 h 0.8944 0.2449 -0.0812 0.045 Uiso 1 1 calc R
c24 c 0.81382(15) 0.13512(15) -0.02679(14) 0.0367(5) Uani 1 1 d .
h24 h 0.7844 0.1176 -0.0912 0.044 Uiso 1 1 calc R
c26 c 0.67439(16) 0.28514(16) -0.22099(16) 0.0498(6) Uani 1 1 d .
h26a h 0.6299 0.3397 -0.2298 0.075 Uiso 1 1 calc R
h26b h 0.7185 0.2783 -0.2815 0.075 Uiso 1 1 calc R
h26c h 0.7175 0.2931 -0.1593 0.075 Uiso 1 1 calc R
n1 n 0.89829(12) -0.14065(12) 0.35216(11) 0.0363(4) Uani 1 1 d .
n2 n 0.9974(2) -0.45674(16) 0.12027(17) 0.0572(6) Uani 1 1 d .
n3 n 0.72518(11) 0.00407(12) 0.05625(11) 0.0342(4) Uani 1 1 d .
n4 n 0.98347(15) 0.31506(14) 0.08118(16) 0.0483(5) Uani 1 1 d .
o1 o 0.82082(10) 0.08917(10) 0.51917(10) 0.0434(4) Uani 1 1 d .
o2 o 0.98094(10) 0.09572(11) 0.38305(10) 0.0400(4) Uani 1 1 d .
o3 o 0.54121(10) -0.22541(10) 0.06990(10) 0.0403(4) Uani 1 1 d .
o4 o 0.73273(11) -0.23538(11) -0.02010(11) 0.0415(4) Uani 1 1 d .
o5 o 0.61277(11) 0.20490(11) -0.21007(12) 0.0496(4) Uani 1 1 d .
o6 o 0.68769(14) 0.05045(14) -0.31518(16) 0.0659(5) Uani 1 1 d .
h2a h 0.949(2) -0.4896(19) 0.098(2) 0.081(10) Uiso 1 1 d .
h2b h 1.056(2) -0.495(2) 0.141(2) 0.094(11) Uiso 1 1 d .
h2o h 0.9500(18) 0.1440(18) 0.421(2) 0.078(9) Uiso 1 1 d .
h4a h 1.0032(18) 0.3439(16) 0.0250(18) 0.058(7) Uiso 1 1 d .
h4b h 1.0232(16) 0.3211(15) 0.1396(18) 0.053(7) Uiso 1 1 d .
h4o h 0.6924(18) -0.2849(16) -0.0061(17) 0.057(7) Uiso 1 1 d .
h5o h 0.5658(19) 0.2141(17) -0.1623(19) 0.070(8) Uiso 1 1 d .
h6a h 0.668(2) 0.106(2) -0.275(3) 0.114(12) Uiso 1 1 d .
h6b h 0.728(2) 0.069(2) -0.361(2) 0.098(11) Uiso 1 1 d .

loop_
_atom_site_aniso_label
_atom_site_aniso_U_11
_atom_site_aniso_U_22
_atom_site_aniso_U_33
_atom_site_aniso_U_23
_atom_site_aniso_U_13
_atom_site_aniso_U_12
c1 0.0416(12) 0.0567(15) 0.0348(11) -0.0008(10) 0.0121(10) -0.0093(11)
c2 0.0262(10) 0.0509(14) 0.0254(9) 0.0056(9) 0.0006(8) -0.0028(10)
c3 0.0263(10) 0.0465(14) 0.0259(10) 0.0102(9) 0.0002(8) -0.0008(10)
c4 0.0287(11) 0.0523(15) 0.0288(10) 0.0108(10) 0.0012(9) 0.0059(10)
c5 0.0329(11) 0.0547(15) 0.0434(12) 0.0103(11) 0.0143(10) 0.0014(11)
c6 0.0336(11) 0.0524(15) 0.0427(12) 0.0080(11) 0.0096(10) -0.0051(10)
c7 0.0326(11) 0.0483(13) 0.0272(10) 0.0036(9) 0.0017(9) -0.0048(10)
c8 0.0317(11) 0.0624(16) 0.0359(11) 0.0047(11) -0.0033(9) -0.0056(11)
c9 0.0419(13) 0.0649(16) 0.0325(11) -0.0013(11) -0.0049(10) -0.0126(12)
c10 0.0426(13) 0.0528(15) 0.0300(10) 0.0000(10) 0.0071(10) -0.0120(11)
c11 0.0333(11) 0.0488(14) 0.0320(10) 0.0061(10) 0.0032(9) -0.0039(10)
c12 0.0310(11) 0.0505(14) 0.0271(10) 0.0030(9) -0.0009(8) -0.0073(10)
c13 0.0307(11) 0.0539(15) 0.0568(14) -0.0063(11) 0.0110(10) -0.0005(10)
c14 0.0253(10) 0.0476(14) 0.0260(9) -0.0006(9) 0.0023(8) 0.0038(10)
c15 0.0278(10) 0.0472(14) 0.0235(9) -0.0015(9) 0.0017(8) 0.0043(10)
c16 0.0253(10) 0.0528(14) 0.0257(9) 0.0055(9) 0.0018(8) -0.0002(10)
c17 0.0274(11) 0.0536(15) 0.0450(12) 0.0005(10) 0.0144(9) 0.0055(11)
c18 0.0315(11) 0.0525(15) 0.0418(12) -0.0007(10) 0.0090(9) 0.0076(11)
c19 0.0250(10) 0.0429(13) 0.0323(10) 0.0013(9) 0.0041(8) 0.0028(9)
c20 0.0318(11) 0.0562(15) 0.0292(10) 0.0070(10) 0.0014(9) 0.0032(11)
c21 0.0293(11) 0.0577(15) 0.0298(10) 0.0006(10) -0.0031(9) 0.0009(11)
c22 0.0235(10) 0.0454(13) 0.0369(11) 0.0017(9) 0.0035(8) 0.0046(10)
c23 0.0340(11) 0.0484(14) 0.0293(10) 0.0048(9) 0.0030(9) 0.0018(10)
c24 0.0322(11) 0.0493(14) 0.0286(10) -0.0009(9) 0.0017(8) 0.0026(10)
c26 0.0397(13) 0.0649(17) 0.0450(12) 0.0028(11) 0.0104(10) 0.0046(12)
n1 0.0307(9) 0.0475(11) 0.0307(8) 0.0036(8) 0.0035(7) -0.0041(8)
n2 0.0615(15) 0.0621(15) 0.0482(12) -0.0144(11) 0.0083(11) -0.0099(14)
n3 0.0272(9) 0.0449(11) 0.0304(8) 0.0025(8) 0.0047(7) 0.0021(8)
n4 0.0456(12) 0.0606(14) 0.0387(11) 0.0046(10) -0.0020(10) -0.0126(10)
o1 0.0420(8) 0.0507(10) 0.0377(8) 0.0090(7) 0.0137(7) 0.0098(7)
o2 0.0375(8) 0.0465(10) 0.0361(8) 0.0037(7) 0.0106(6) -0.0012(7)
o3 0.0309(8) 0.0512(10) 0.0389(8) 0.0030(7) 0.0090(6) -0.0031(7)
o4 0.0320(8) 0.0478(10) 0.0448(8) -0.0066(7) 0.0113(7) -0.0029(7)
o5 0.0373(8) 0.0664(11) 0.0454(9) -0.0100(8) 0.0162(7) -0.0077(8)
o6 0.0580(11) 0.0673(13) 0.0728(12) 0.0063(10) 0.0318(10) 0.0024(10)

loop_
_atom_type_symbol
_atom_type_description
_atom_type_scat_dispersion_real
_atom_type_scat_dispersion_imag
_atom_type_scat_source
c c 0.0033 0.0016 'international tables vol c tables 4.2.6.8 and 6.1.1.4'
h h 0.0000 0.0000 'international tables vol c tables 4.2.6.8 and 6.1.1.4'
n n 0.0061 0.0033 'international tables vol c tables 4.2.6.8 and 6.1.1.4'
o o 0.0106 0.0060 'international tables vol c tables 4.2.6.8 and 6.1.1.4'

loop_
_geom_angle_atom_site_label_1
_geom_angle_atom_site_label_2
_geom_angle_atom_site_label_3
_geom_angle
c2 c1 h1a 109.5
c2 c1 h1b 109.5
h1a c1 h1b 109.5
c2 c1 h1c 109.5
h1a c1 h1c 109.5
h1b c1 h1c 109.5
c3 c2 n1 118.73(17)
c3 c2 c1 121.54(18)
n1 c2 c1 119.70(18)
o2 c3 c2 117.40(17)
o2 c3 c4 119.48(18)
c2 c3 c4 123.12(19)
o1 c4 c5 124.52(18)
o1 c4 c3 120.47(19)
c5 c4 c3 115.00(19)
c6 c5 c4 121.04(19)
c6 c5 h5 119.5
c4 c5 h5 119.5
c5 c6 n1 122.1(2)
c5 c6 h6 118.9
n1 c6 h6 118.9
c12 c7 c8 120.0(2)
c12 c7 n1 120.39(17)
c8 c7 n1 119.61(18)
c9 c8 c7 119.9(2)
c9 c8 h8 120.1
c7 c8 h8 120.1
c8 c9 c10 120.89(19)
c8 c9 h9 119.6
c10 c9 h9 119.6
n2 c10 c9 121.0(2)
n2 c10 c11 120.2(2)
c9 c10 c11 118.6(2)
c12 c11 c10 120.41(19)
c12 c11 h11 119.8
c10 c11 h11 119.8
c7 c12 c11 120.22(19)
c7 c12 h12 119.9
c11 c12 h12 119.9
c14 c13 h13a 109.5
c14 c13 h13b 109.5
h13a c13 h13b 109.5
c14 c13 h13c 109.5
h13a c13 h13c 109.5
h13b c13 h13c 109.5
c15 c14 n3 119.11(17)
c15 c14 c13 121.90(18)
n3 c14 c13 118.97(18)
o4 c15 c14 117.30(17)
o4 c15 c16 120.28(18)
c14 c15 c16 122.39(19)
o3 c16 c17 124.63(17)
o3 c16 c15 120.36(19)
c17 c16 c15 115.01(18)
c18 c17 c16 121.42(18)
c18 c17 h17 119.3
c16 c17 h17 119.3
c17 c18 n3 121.9(2)
c17 c18 h18 119.1
n3 c18 h18 119.1
c24 c19 c20 120.15(19)
c24 c19 n3 120.89(17)
c20 c19 n3 118.95(17)
c21 c20 c19 120.26(18)
c21 c20 h20 119.9
c19 c20 h20 119.9
c20 c21 c22 120.55(18)
c20 c21 h21 119.7
c22 c21 h21 119.7
n4 c22 c23 121.43(19)
n4 c22 c21 120.18(19)
c23 c22 c21 118.36(19)
c24 c23 c22 120.97(18)
c24 c23 h23 119.5
c22 c23 h23 119.5
c23 c24 c19 119.71(18)
c23 c24 h24 120.1
c19 c24 h24 120.1
o5 c26 h26a 109.5
o5 c26 h26b 109.5
h26a c26 h26b 109.5
o5 c26 h26c 109.5
h26a c26 h26c 109.5
h26b c26 h26c 109.5
c6 n1 c2 119.94(18)
c6 n1 c7 118.72(17)
c2 n1 c7 121.32(15)
c10 n2 h2a 116.2(19)
c10 n2 h2b 118.7(17)
h2a n2 h2b 111(3)
c18 n3 c14 120.07(17)
c18 n3 c19 118.61(17)
c14 n3 c19 121.13(15)
c22 n4 h4a 119.7(15)
c22 n4 h4b 117.4(13)
h4a n4 h4b 118(2)
c3 o2 h2o 108.9(15)
c15 o4 h4o 112.9(14)
c26 o5 h5o 110.0(16)
h6a o6 h6b 107(3)

loop_
_geom_bond_atom_site_label_1
_geom_bond_atom_site_label_2
_geom_bond_distance
c1 c2 1.490(3)
c1 h1a 0.9800
c1 h1b 0.9800
c1 h1c 0.9800
c2 c3 1.363(3)
c2 n1 1.378(2)
c3 o2 1.358(2)
c3 c4 1.419(3)
c4 o1 1.281(2)
c4 c5 1.410(3)
c5 c6 1.353(3)
c5 h5 0.9500
c6 n1 1.355(2)
c6 h6 0.9500
c7 c12 1.377(3)
c7 c8 1.382(3)
c7 n1 1.446(3)
c8 c9 1.378(3)
c8 h8 0.9500
c9 c10 1.386(3)
c9 h9 0.9500
c10 n2 1.385(3)
c10 c11 1.396(3)
c11 c12 1.378(3)
c11 h11 0.9500
c12 h12 0.9500
c13 c14 1.491(3)
c13 h13a 0.9800
c13 h13b 0.9800
c13 h13c 0.9800
c14 c15 1.364(3)
c14 n3 1.378(2)
c15 o4 1.354(2)
c15 c16 1.427(3)
c16 o3 1.276(2)
c16 c17 1.409(3)
c17 c18 1.350(3)
c17 h17 0.9500
c18 n3 1.354(2)
c18 h18 0.9500
c19 c24 1.380(3)
c19 c20 1.382(3)
c19 n3 1.448(2)
c20 c21 1.374(3)
c20 h20 0.9500
c21 c22 1.395(3)
c21 h21 0.9500
c22 n4 1.368(3)
c22 c23 1.395(3)
c23 c24 1.378(3)
c23 h23 0.9500
c24 h24 0.9500
c26 o5 1.411(3)
c26 h26a 0.9800
c26 h26b 0.9800
c26 h26c 0.9800
n2 h2a 0.84(3)
n2 h2b 0.97(3)
n4 h4a 0.88(2)
n4 h4b 0.92(2)
o2 h2o 0.94(3)
o4 h4o 0.90(2)
o5 h5o 0.88(3)
o6 h6a 0.98(3)
o6 h6b 0.84(3)

loop_
_geom_torsion_atom_site_label_1
_geom_torsion_atom_site_label_2
_geom_torsion_atom_site_label_3
_geom_torsion_atom_site_label_4
_geom_torsion
n1 c2 c3 o2 178.86(15)
c1 c2 c3 o2 -3.1(3)
n1 c2 c3 c4 -2.3(3)
c1 c2 c3 c4 175.80(17)
o2 c3 c4 o1 -0.3(3)
c2 c3 c4 o1 -179.10(17)
o2 c3 c4 c5 179.22(17)
c2 c3 c4 c5 0.4(3)
o1 c4 c5 c6 -179.07(19)
c3 c4 c5 c6 1.5(3)
c4 c5 c6 n1 -1.4(3)
c12 c7 c8 c9 -0.3(3)
n1 c7 c8 c9 180.00(18)
c7 c8 c9 c10 -0.4(3)
c8 c9 c10 n2 -175.4(2)
c8 c9 c10 c11 0.7(3)
n2 c10 c11 c12 175.81(19)
c9 c10 c11 c12 -0.3(3)
c8 c7 c12 c11 0.8(3)
n1 c7 c12 c11 -179.59(17)
c10 c11 c12 c7 -0.5(3)
n3 c14 c15 o4 177.84(15)
c13 c14 c15 o4 -3.6(3)
n3 c14 c15 c16 -4.0(3)
c13 c14 c15 c16 174.57(18)
o4 c15 c16 o3 1.7(3)
c14 c15 c16 o3 -176.37(17)
o4 c15 c16 c17 -178.19(17)
c14 c15 c16 c17 3.7(3)
o3 c16 c17 c18 178.51(19)
c15 c16 c17 c18 -1.6(3)
c16 c17 c18 n3 -0.2(3)
c24 c19 c20 c21 0.5(3)
n3 c19 c20 c21 179.66(17)
c19 c20 c21 c22 -0.8(3)
c20 c21 c22 n4 178.39(19)
c20 c21 c22 c23 0.3(3)
n4 c22 c23 c24 -177.64(19)
c21 c22 c23 c24 0.4(3)
c22 c23 c24 c19 -0.7(3)
c20 c19 c24 c23 0.2(3)
n3 c19 c24 c23 -178.93(17)
c5 c6 n1 c2 -0.6(3)
c5 c6 n1 c7 -179.01(19)
c3 c2 n1 c6 2.4(3)
c1 c2 n1 c6 -175.75(18)
c3 c2 n1 c7 -179.24(17)
c1 c2 n1 c7 2.6(3)
c12 c7 n1 c6 -113.4(2)
c8 c7 n1 c6 66.3(2)
c12 c7 n1 c2 68.2(2)
c8 c7 n1 c2 -112.1(2)
c17 c18 n3 c14 0.0(3)
c17 c18 n3 c19 -175.01(18)
c15 c14 n3 c18 2.0(3)
c13 c14 n3 c18 -176.58(17)
c15 c14 n3 c19 176.95(16)
c13 c14 n3 c19 -1.7(3)
c24 c19 n3 c18 -108.3(2)
c20 c19 n3 c18 72.6(2)
c24 c19 n3 c14 76.7(2)
c20 c19 n3 c14 -102.4(2)
